data_2232949
loop_
_publ_author_name
'Hao, Jing-Hao'
'Wang, Jian-Ling'

_publ_section_title
;
 Diaquabis{5-carboxy-2-[(1<i>H</i>-1,2,4-triazol-1-yl)methyl]-1<i>H</i>-imidazole-4-carboxylato}zinc
;
_journal_coeditor_code SU2331
_journal_issue 12
_journal_name_full 'Acta Crystallographica Section E'
_journal_page_first m1645
_journal_page_last m1646
_journal_paper_doi 10.1107/S160053681104387X
_journal_volume 67
_journal_year 2011
_chemical_formula_iupac '[Zn (C8 H6 N5 O4)2 (H2 O)2]'
_chemical_formula_moiety 'C16 H16 N10 O10 Zn'
_chemical_formula_sum 'C16 H16 N10 O10 Zn'
_chemical_formula_weight 573.76
_chemical_name_systematic
;
Diaquabis{5-carboxy-2-[(1<i>H</i>-1,2,4-triazol-1-yl)methyl]-1<i>H</i>-
imidazole-4-carboxylato}zinc
;
_space_group_IT_number 14
_symmetry_cell_setting monoclinic
_symmetry_space_group_name_Hall '-P 2yn'
_symmetry_space_group_name_H-M 'P 1 21/n 1'
_atom_sites_solution_hydrogens geom
_atom_sites_solution_primary direct
_atom_sites_solution_secondary difmap
_cell_angle_alpha 90.00
_cell_angle_beta 96.22(3)
_cell_angle_gamma 90.00
_cell_formula_units_Z 2
_cell_length_a 7.7020(15)
_cell_length_b 14.678(3)
_cell_length_c 9.2912(19)
_cell_measurement_reflns_used 2869
_cell_measurement_temperature 293(2)
_cell_measurement_theta_max 30.8436
_cell_measurement_theta_min 2.2048
_cell_volume 1044.2(4)
_computing_cell_refinement 'CrystalClear (Rigaku, 2000)'
_computing_data_collection 'CrystalClear (Rigaku, 2000)'
_computing_data_reduction 'CrystalClear (Rigaku, 2000)'
_computing_molecular_graphics 'SHELXTL (Sheldrick, 2008)'
_computing_publication_material 'SHELXTL (Sheldrick, 2008)'
_computing_structure_refinement 'SHELXL97 (Sheldrick, 2008)'
_computing_structure_solution 'SHELXS97 (Sheldrick, 2008)'
_diffrn_ambient_temperature 293(2)
_diffrn_measured_fraction_theta_full 0.999
_diffrn_measured_fraction_theta_max 0.999
_diffrn_measurement_device_type 'Rigaku Mercury CCD'
_diffrn_measurement_method \w
_diffrn_radiation_monochromator graphite
_diffrn_radiation_source 'fine-focus sealed tube'
_diffrn_radiation_type MoK\a
_diffrn_radiation_wavelength 0.71073
_diffrn_reflns_av_R_equivalents 0.0376
_diffrn_reflns_av_sigmaI/netI 0.0362
_diffrn_reflns_limit_h_max 8
_diffrn_reflns_limit_h_min -9
_diffrn_reflns_limit_k_max 18
_diffrn_reflns_limit_k_min -18
_diffrn_reflns_limit_l_max 11
_diffrn_reflns_limit_l_min -11
_diffrn_reflns_number 8121
_diffrn_reflns_theta_full 25.99
_diffrn_reflns_theta_max 25.99
_diffrn_reflns_theta_min 2.61
_exptl_absorpt_coefficient_mu 1.259
_exptl_absorpt_correction_T_max 0.8844
_exptl_absorpt_correction_T_min 0.8336
_exptl_absorpt_correction_type multi-scan
_exptl_absorpt_process_details '(CrystalClear; Rigaku, 2000)'
_exptl_crystal_colour colourless
_exptl_crystal_density_diffrn 1.825
_exptl_crystal_density_method 'not measured'
_exptl_crystal_description blocky
_exptl_crystal_F_000 584
_exptl_crystal_size_max 0.15
_exptl_crystal_size_mid 0.15
_exptl_crystal_size_min 0.10
_refine_diff_density_max 0.314
_refine_diff_density_min -0.280
_refine_ls_extinction_method none
_refine_ls_goodness_of_fit_ref 1.107
_refine_ls_hydrogen_treatment mixed
_refine_ls_matrix_type full
_refine_ls_number_parameters 177
_refine_ls_number_reflns 2048
_refine_ls_number_restraints 0
_refine_ls_restrained_S_all 1.107
_refine_ls_R_factor_all 0.0548
_refine_ls_R_factor_gt 0.0454
_refine_ls_shift/su_max 0.000
_refine_ls_shift/su_mean 0.000
_refine_ls_structure_factor_coef Fsqd
_refine_ls_weighting_details 'calc w=1/[\s^2^(Fo^2^)+(0.0395P)^2^+0.6397P] where P=(Fo^2^+2Fc^2^)/3'
_refine_ls_weighting_scheme calc
_refine_ls_wR_factor_gt 0.0898
_refine_ls_wR_factor_ref 0.0953
_reflns_number_gt 1783
_reflns_number_total 2048
_reflns_threshold_expression I>2\s(I)
_cod_data_source_file su2331.cif
_cod_data_source_block I
_cod_original_sg_symbol_H-M 'P 21/n'
_cod_database_code 2232949
_cod_database_fobs_code 2232949

loop_
_symmetry_equiv_pos_as_xyz
'x, y, z'
'-x+1/2, y+1/2, -z+1/2'
'-x, -y, -z'
'x-1/2, -y-1/2, z-1/2'

loop_
_atom_site_type_symbol
_atom_site_label
_atom_site_fract_x
_atom_site_fract_y
_atom_site_fract_z
_atom_site_U_iso_or_equiv
_atom_site_adp_type
_atom_site_calc_flag
_atom_site_refinement_flags
_atom_site_occupancy
_atom_site_symmetry_multiplicity
C C1 0.4693(4) 0.6509(2) 0.7392(3) 0.0374(8) Uani d . 1 1
H H1 0.5221 0.6068 0.6867 0.045 Uiso calc R 1 1
C C2 0.4094(4) 0.7314(2) 0.9126(3) 0.0335(7) Uani d . 1 1
H H2 0.4072 0.7573 1.0037 0.040 Uiso calc R 1 1
C C3 0.1835(4) 0.8324(2) 0.7795(3) 0.0324(7) Uani d . 1 1
H H3A 0.1465 0.8456 0.8738 0.039 Uiso calc R 1 1
H H3B 0.0816 0.8131 0.7164 0.039 Uiso calc R 1 1
C C4 0.2560(4) 0.91683(19) 0.7197(3) 0.0238(6) Uani d . 1 1
C C5 0.4032(4) 1.03992(19) 0.6977(3) 0.0227(6) Uani d . 1 1
C C6 0.5302(4) 1.1118(2) 0.7490(3) 0.0270(6) Uani d . 1 1
C C7 0.3112(4) 1.02311(19) 0.5658(3) 0.0223(6) Uani d . 1 1
C C8 0.2953(4) 1.0733(2) 0.4267(3) 0.0252(6) Uani d . 1 1
N N1 0.3107(3) 0.75838(17) 0.7936(3) 0.0283(6) Uani d . 1 1
N N2 0.3478(3) 0.70673(18) 0.6789(3) 0.0352(6) Uani d . 1 1
N N3 0.5109(3) 0.66274(18) 0.8832(3) 0.0348(6) Uani d . 1 1
N N4 0.3662(3) 0.97318(16) 0.7941(2) 0.0242(5) Uani d . 1 1
N N5 0.2194(3) 0.94454(16) 0.5827(2) 0.0250(5) Uani d . 1 1
H H5A 0.1505 0.9178 0.5168 0.030 Uiso calc R 1 1
O O1 0.5950(3) 1.10733(15) 0.8783(2) 0.0345(5) Uani d . 1 1
O O2 0.5641(3) 1.17290(14) 0.6601(2) 0.0338(5) Uani d . 1 1
O O3 0.3923(3) 1.14527(14) 0.4209(2) 0.0350(5) Uani d . 1 1
H H3C 0.4537 1.1587 0.4996 0.042 Uiso d R 1 1
O O4 0.1948(3) 1.04696(16) 0.3247(2) 0.0363(5) Uani d . 1 1
O O5 0.2866(4) 1.0846(2) 1.0514(3) 0.0512(8) Uani d . 1 1
H H5B 0.266(6) 1.082(3) 1.127(5) 0.081(18) Uiso d . 1 1
H H5C 0.272(6) 1.133(3) 1.017(5) 0.080(18) Uiso d . 1 1
Zn Zn1 0.5000 1.0000 1.0000 0.03113(18) Uani d S 1 2

loop_
_atom_site_aniso_label
_atom_site_aniso_U_11
_atom_site_aniso_U_22
_atom_site_aniso_U_33
_atom_site_aniso_U_12
_atom_site_aniso_U_13
_atom_site_aniso_U_23
C1 0.0402(19) 0.0351(19) 0.0368(19) 0.0051(15) 0.0033(15) -0.0006(14)
C2 0.0437(19) 0.0294(17) 0.0254(16) -0.0050(14) -0.0058(13) -0.0005(13)
C3 0.0290(16) 0.0310(17) 0.0362(18) -0.0006(13) -0.0008(13) 0.0056(13)
C4 0.0250(14) 0.0256(15) 0.0203(14) 0.0018(12) 0.0004(11) 0.0021(11)
C5 0.0253(15) 0.0226(14) 0.0208(14) 0.0033(12) 0.0054(11) 0.0002(11)
C6 0.0279(16) 0.0260(16) 0.0273(16) 0.0006(12) 0.0040(12) -0.0058(12)
C7 0.0236(14) 0.0243(15) 0.0189(14) 0.0034(11) 0.0020(11) 0.0014(11)
C8 0.0278(15) 0.0261(15) 0.0222(15) 0.0066(12) 0.0050(12) 0.0020(12)
N1 0.0325(14) 0.0270(14) 0.0250(13) -0.0020(11) 0.0004(10) 0.0035(10)
N2 0.0417(15) 0.0376(16) 0.0256(14) 0.0011(13) -0.0005(11) -0.0016(11)
N3 0.0368(15) 0.0339(15) 0.0314(14) 0.0013(12) -0.0060(11) 0.0046(11)
N4 0.0283(13) 0.0260(13) 0.0181(12) -0.0002(10) 0.0013(10) 0.0006(9)
N5 0.0254(12) 0.0279(14) 0.0204(12) 0.0009(10) -0.0038(10) -0.0012(10)
O1 0.0425(13) 0.0377(13) 0.0225(11) -0.0097(10) 0.0000(9) -0.0058(9)
O2 0.0404(12) 0.0284(12) 0.0328(12) -0.0072(10) 0.0050(9) 0.0021(9)
O3 0.0446(13) 0.0335(13) 0.0268(11) -0.0012(10) 0.0026(10) 0.0074(9)
O4 0.0393(13) 0.0472(14) 0.0207(11) 0.0009(10) -0.0044(9) 0.0056(10)
O5 0.0620(18) 0.068(2) 0.0239(14) 0.0243(15) 0.0062(12) 0.0123(13)
Zn1 0.0372(3) 0.0384(3) 0.0165(3) -0.0026(2) -0.0028(2) 0.0000(2)

loop_
_atom_type_symbol
_atom_type_description
_atom_type_scat_dispersion_real
_atom_type_scat_dispersion_imag
_atom_type_scat_source
C C 0.0033 0.0016 'International Tables Vol C Tables 4.2.6.8 and 6.1.1.4'
H H 0.0000 0.0000 'International Tables Vol C Tables 4.2.6.8 and 6.1.1.4'
N N 0.0061 0.0033 'International Tables Vol C Tables 4.2.6.8 and 6.1.1.4'
O O 0.0106 0.0060 'International Tables Vol C Tables 4.2.6.8 and 6.1.1.4'
Zn Zn 0.2839 1.4301 'International Tables Vol C Tables 4.2.6.8 and 6.1.1.4'

loop_
_geom_angle_atom_site_label_1
_geom_angle_atom_site_label_2
_geom_angle_atom_site_label_3
_geom_angle_site_symmetry_1
_geom_angle_site_symmetry_3
_geom_angle
N2 C1 N3 . . 114.9(3)
N2 C1 H1 . . 122.6
N3 C1 H1 . . 122.6
N3 C2 N1 . . 110.6(3)
N3 C2 H2 . . 124.7
N1 C2 H2 . . 124.7
N1 C3 C4 . . 112.2(2)
N1 C3 H3A . . 109.2
C4 C3 H3A . . 109.2
N1 C3 H3B . . 109.2
C4 C3 H3B . . 109.2
H3A C3 H3B . . 107.9
N4 C4 N5 . . 111.3(2)
N4 C4 C3 . . 124.7(2)
N5 C4 C3 . . 124.0(3)
C7 C5 N4 . . 109.3(2)
C7 C5 C6 . . 132.5(3)
N4 C5 C6 . . 118.3(2)
O1 C6 O2 . . 125.1(3)
O1 C6 C5 . . 116.8(3)
O2 C6 C5 . . 118.1(3)
C5 C7 N5 . . 105.8(2)
C5 C7 C8 . . 132.6(3)
N5 C7 C8 . . 121.6(2)
O4 C8 O3 . . 123.1(3)
O4 C8 C7 . . 120.4(3)
O3 C8 C7 . . 116.6(3)
C2 N1 N2 . . 109.5(3)
C2 N1 C3 . . 127.8(3)
N2 N1 C3 . . 122.6(2)
C1 N2 N1 . . 102.2(2)
C2 N3 C1 . . 102.7(3)
C4 N4 C5 . . 105.7(2)
C4 N4 Zn1 . . 144.30(19)
C5 N4 Zn1 . . 109.97(18)
C4 N5 C7 . . 107.9(2)
C4 N5 H5A . . 126.1
C7 N5 H5A . . 126.1
C6 O1 Zn1 . . 115.28(18)
C8 O3 H3C . . 115.0
Zn1 O5 H5B . . 115(4)
Zn1 O5 H5C . . 121(4)
H5B O5 H5C . . 114(5)
N4 Zn1 N4 . 3_677 180.0000(10)
N4 Zn1 O1 . 3_677 100.52(8)
N4 Zn1 O1 3_677 3_677 79.48(8)
N4 Zn1 O1 . . 79.48(8)
N4 Zn1 O1 3_677 . 100.52(8)
O1 Zn1 O1 3_677 . 180.00(8)
N4 Zn1 O5 . 3_677 90.04(10)
N4 Zn1 O5 3_677 3_677 89.96(10)
O1 Zn1 O5 3_677 3_677 90.32(11)
O1 Zn1 O5 . 3_677 89.68(11)
N4 Zn1 O5 . . 89.96(10)
N4 Zn1 O5 3_677 . 90.04(10)
O1 Zn1 O5 3_677 . 89.68(11)
O1 Zn1 O5 . . 90.32(11)
O5 Zn1 O5 3_677 . 180.0000(10)

loop_
_geom_bond_atom_site_label_1
_geom_bond_atom_site_label_2
_geom_bond_site_symmetry_2
_geom_bond_distance
C1 N2 . 1.322(4)
C1 N3 . 1.353(4)
C1 H1 . 0.9300
C2 N3 . 1.322(4)
C2 N1 . 1.332(4)
C2 H2 . 0.9300
C3 N1 . 1.459(4)
C3 C4 . 1.491(4)
C3 H3A . 0.9700
C3 H3B . 0.9700
C4 N4 . 1.325(4)
C4 N5 . 1.337(3)
C5 C7 . 1.370(4)
C5 N4 . 1.377(3)
C5 C6 . 1.482(4)
C6 O1 . 1.252(3)
C6 O2 . 1.265(3)
C7 N5 . 1.371(4)
C7 C8 . 1.482(4)
C8 O4 . 1.220(3)
C8 O3 . 1.298(3)
N1 N2 . 1.363(3)
N4 Zn1 . 2.110(2)
N5 H5A . 0.8600
O1 Zn1 . 2.115(2)
O3 H3C . 0.8500
O5 Zn1 . 2.154(3)
O5 H5B . 0.73(5)
O5 H5C . 0.78(5)
Zn1 N4 3_677 2.110(2)
Zn1 O1 3_677 2.115(2)
Zn1 O5 3_677 2.154(3)

loop_
_geom_hbond_atom_site_label_D
_geom_hbond_atom_site_label_H
_geom_hbond_atom_site_label_A
_geom_hbond_site_symmetry_A
_geom_hbond_distance_DH
_geom_hbond_distance_HA
_geom_hbond_distance_DA
_geom_hbond_angle_DHA
N5 H5A N3 4_575 0.86 1.95 2.801(4) 170
O3 H3C O2 . 0.85 1.65 2.493(3) 173
O5 H5B O4 1_556 0.73(5) 2.04(5) 2.764(4) 168(5)
O5 H5C N2 2_556 0.78(5) 2.23(5) 2.896(4) 143(5)

loop_
_geom_torsion_atom_site_label_1
_geom_torsion_atom_site_label_2
_geom_torsion_atom_site_label_3
_geom_torsion_atom_site_label_4
_geom_torsion_site_symmetry_4
_geom_torsion
N1 C3 C4 N4 . -76.1(4)
N1 C3 C4 N5 . 102.9(3)
C7 C5 C6 O1 . -178.8(3)
N4 C5 C6 O1 . -0.6(4)
C7 C5 C6 O2 . 1.6(5)
N4 C5 C6 O2 . 179.9(2)
N4 C5 C7 N5 . -0.8(3)
C6 C5 C7 N5 . 177.6(3)
N4 C5 C7 C8 . 177.3(3)
C6 C5 C7 C8 . -4.3(5)
C5 C7 C8 O4 . -175.5(3)
N5 C7 C8 O4 . 2.3(4)
C5 C7 C8 O3 . 4.4(5)
N5 C7 C8 O3 . -177.8(2)
N3 C2 N1 N2 . -0.6(3)
N3 C2 N1 C3 . -179.2(3)
C4 C3 N1 C2 . 99.6(3)
C4 C3 N1 N2 . -78.8(3)
N3 C1 N2 N1 . 0.5(4)
C2 N1 N2 C1 . 0.1(3)
C3 N1 N2 C1 . 178.8(3)
N1 C2 N3 C1 . 0.9(3)
N2 C1 N3 C2 . -0.9(4)
N5 C4 N4 C5 . -0.8(3)
C3 C4 N4 C5 . 178.3(3)
N5 C4 N4 Zn1 . 177.7(2)
C3 C4 N4 Zn1 . -3.2(5)
C7 C5 N4 C4 . 1.0(3)
C6 C5 N4 C4 . -177.7(2)
C7 C5 N4 Zn1 . -178.12(17)
C6 C5 N4 Zn1 . 3.2(3)
N4 C4 N5 C7 . 0.3(3)
C3 C4 N5 C7 . -178.8(3)
C5 C7 N5 C4 . 0.3(3)
C8 C7 N5 C4 . -178.0(2)
O2 C6 O1 Zn1 . 177.0(2)
C5 C6 O1 Zn1 . -2.5(3)
C4 N4 Zn1 N4 3_677 -16E1(10)
C5 N4 Zn1 N4 3_677 2E1(10)
C4 N4 Zn1 O1 3_677 -1.8(3)
C5 N4 Zn1 O1 3_677 176.69(17)
C4 N4 Zn1 O1 . 178.2(3)
C5 N4 Zn1 O1 . -3.31(17)
C4 N4 Zn1 O5 3_677 88.5(3)
C5 N4 Zn1 O5 3_677 -93.0(2)
C4 N4 Zn1 O5 . -91.5(3)
C5 N4 Zn1 O5 . 87.0(2)
C6 O1 Zn1 N4 . 3.3(2)
C6 O1 Zn1 N4 3_677 -176.7(2)
C6 O1 Zn1 O1 3_677 -14E1(10)
C6 O1 Zn1 O5 3_677 93.4(2)
C6 O1 Zn1 O5 . -86.6(2)
